data_1101167
loop_
_publ_author_name
'Guiblin, Nicolas'
'Grebille, Dominique'
'Leligny, Henri'
'Martin, Christine'

_publ_section_title
;
 Ca~3~Mn~2~O~7~
;
_journal_coden_ASTM ACSCEE
_journal_issue 1
_journal_name_full
;
 Acta Crystallographica, Section C: Crystal Structure Communications
;
_journal_page_first i3
_journal_page_last i5
_journal_paper_doi 10.1107/S0108270101018492
_journal_volume 58
_journal_year 2002
_chemical_formula_sum 'Ca3 Mn2 O7'
_chemical_formula_weight 342.1
_space_group_IT_number 36
_symmetry_cell_setting orthorhombic
_symmetry_space_group_name_Hall 'A -2 2a'
_symmetry_space_group_name_H-M 'A 21 a m'
_cell_angle_alpha 90
_cell_angle_beta 90
_cell_angle_gamma 90
_cell_formula_units_Z 4
_cell_length_a 5.2347
_cell_length_b 5.2421
_cell_length_c 19.4177
_cell_measurement_temperature 298
_cell_volume 532.8376
_exptl_crystal_density_diffrn 4.266
_cod_duplicate_entry 2012432
_cod_depositor_comments
;
 Moving the _atom_site_adp_type data item from the _atom_site_aniso
 loop to the _atom_site loop.

 Antanas Vaitkus,
 2017-01-10
;
_cod_database_code 1101167

loop_
_symmetry_equiv_pos_site_id
_symmetry_equiv_pos_as_xyz
1 x,y,z
2 1/2+x,-y,-z
3 x,y,-z
4 1/2+x,-y,z
5 x,1/2+y,1/2+z
6 1/2+x,1/2-y,1/2-z
7 x,1/2+y,1/2-z
8 1/2+x,1/2-y,1/2+z

loop_
_atom_site_label
_atom_site_type_symbol
_atom_site_fract_x
_atom_site_fract_y
_atom_site_fract_z
_atom_site_adp_type
_atom_site_U_iso_or_equiv
_atom_site_symmetry_multiplicity
_atom_site_occupancy
Mn Mn 0.3033(7) 0.2507(3) 0.098160(10) Uani 0.0185(4) 8 1
Ca1 Ca 0.8276(8) 0.2505(5) 0 Uani 0.0383(10) 4 1
Ca2 Ca 0.7907(8) 0.2457(3) 0.18642(2) Uani 0.0386(8) 8 1
O1 O 0.3031(7) 0.2937(4) 0 Uani 0.051(5) 4 1
O2 O 0.0954(9) 0.9618(6) 0.08924(8) Uani 0.024(4) 8 1
O3 O 0.0221(9) 0.4649(6) 0.10545(9) Uani 0.041(5) 8 1
O4 O 0.3101(10) 0.2176(4) 0.19583(5) Uani 0.051(5) 8 1

loop_
_atom_site_aniso_label
_atom_site_aniso_type_symbol
_atom_site_aniso_U_11
_atom_site_aniso_U_22
_atom_site_aniso_U_33
_atom_site_aniso_U_12
_atom_site_aniso_U_13
_atom_site_aniso_U_23
Mn Mn 0.00362(9) 0.00376(10) 0.00390(6) 0.0004(3) 0.00067(11) 0.0001(2)
Ca1 Ca 0.0071(4) 0.0078(2) 0.00703(14) -0.0025(8) 0 0
Ca2 Ca 0.00889(18) 0.00776(19) 0.00520(8) -0.0017(6) 0.00032(16) 0.0007(3)
O1 O 0.0106(10) 0.0103(12) 0.0045(4) 0.0011(16) 0 0
O2 O 0.0037(8) 0.0049(9) 0.0103(6) -0.0017(5) 0.0010(6) -0.0019(6)
O3 O 0.0066(9) 0.0084(11) 0.0121(6) 0.0028(6) 0.0013(8) -0.0007(8)
O4 O 0.0093(7) 0.0104(11) 0.0044(4) -0.0003(12) 0.0011(9) 0.0007(3)
